data_2104593
loop_
_publ_author_name
'Marsh, Richard E.'

_publ_section_title
;
 Space groups <i>P</i>1 and <i>Cc</i>: how are they doing?
;
_journal_coeditor_code BK5088
_journal_issue 6
_journal_name_full 'Acta Crystallographica Section B'
_journal_page_first 782
_journal_page_last 783
_journal_paper_doi 10.1107/S0108768109046448
_journal_volume 65
_journal_year 2009
_chemical_formula_moiety 'C18 H20 O4'
_chemical_formula_sum 'C18 H20 O4'
_chemical_formula_weight 300.34
_chemical_name_systematic
;
2,4,13,15-Tetraoxa(5.5)paracyclophane
;
_space_group_IT_number 2
_symmetry_cell_setting triclinic
_symmetry_space_group_name_Hall '-P 1'
_symmetry_space_group_name_H-M 'P -1'
_cell_angle_alpha 118.167(5)
_cell_angle_beta 66.439(5)
_cell_angle_gamma 124.566(5)
_cell_formula_units_Z 1
_cell_length_a 8.320(5)
_cell_length_b 8.445(5)
_cell_length_c 7.603(5)
_cell_measurement_reflns_used 40
_cell_measurement_temperature 293(2)
_cell_measurement_theta_max 40
_cell_measurement_theta_min 21
_cell_volume 381.4(4)
_diffrn_ambient_temperature 293(2)
_diffrn_measurement_device_type 'Enraf Nonius CAD4'
_diffrn_measurement_method 'Scintil Counter'
_diffrn_radiation_monochromator graphite
_diffrn_radiation_source 'fine-focus sealed tube'
_diffrn_radiation_type CuK\a
_diffrn_radiation_wavelength 1.54178
_exptl_crystal_colour colorless
_exptl_crystal_density_diffrn 1.308
_exptl_crystal_density_method 'not measured'
_exptl_crystal_description prism
_exptl_crystal_F_000 160
_exptl_crystal_size_max 0.3
_exptl_crystal_size_mid 0.2
_exptl_crystal_size_min 0.1
_cod_data_source_file bk5088.cif
_cod_data_source_block DISHOD
_cod_depositor_comments
;
The following automatic conversions were performed:
'_symmetry_cell_setting' value 'Triclinic' changed to 'triclinic'
according to '/home/saulius/struct/CIF-dictionaries/cif_core.dic'
dictionary named 'cif_core.dic' version 2.4.1 from 2010-06-29.

Automatic conversion script
Id: cif_fix_enum 1527 2010-12-29 10:47:43Z saulius 

The following automatic conversions were performed:

'_symmetry_cell_setting' value 'Triclinic' changed to 'triclinic'
according to /home/saulius/struct/CIF-dictionaries/cif_core.dic
dictionary named 'cif_core.dic' version 2.4.1 from 2010-06-29.

Automatic conversion script
Id: cif_fix_values 1715 2011-07-08 13:25:40Z adriana 
;
_cod_original_sg_symbol_H-M P-1
_cod_database_code 2104593

loop_
_symmetry_equiv_pos_as_xyz
'x, y, z'
'-x, -y, -z'

loop_
_atom_site_label
_atom_site_type_symbol
_atom_site_fract_x
_atom_site_fract_y
_atom_site_fract_z
_atom_site_occupancy
O1 O 0.07354 0.04256 0.75546 1
O2 O 0.16348 0.38886 0.86216 1
C1 C 0.73724 0.46405 0.39252 1
C2 C 0.74972 0.48896 0.58122 1
H1 H 0.8653 0.5992 0.6392 1
C3 C 0.59810 0.35744 0.68765 1
H2 H 0.6096 0.3775 0.8182 1
C4 C 0.42997 0.19710 0.60668 1
C5 C 0.41982 0.16824 0.41526 1
H3 H 0.3062 0.0552 0.3555 1
C6 C 0.57100 0.29997 0.30902 1
H4 H 0.5609 0.2778 0.1770 1
C7 C 0.26140 0.05670 0.72488 1
H5 H 0.2510 -0.0767 0.6539 1
H6 H 0.2930 0.1036 0.8547 1
C8 C 0.04756 0.20798 0.90984 1
H7 H -0.0898 0.1738 0.9390 1
H8 H 0.0796 0.2306 1.0305 1
C9 C 0.09882 0.37988 0.70848 1
H9 H -0.0140 0.4043 0.7677 1
H10 H 0.0592 0.2466 0.6090 1

loop_
_geom_angle_atom_site_label_1
_geom_angle_atom_site_label_2
_geom_angle_atom_site_label_3
_geom_angle
_geom_angle_site_symmetry_1
_geom_angle_site_symmetry_2
_geom_angle_site_symmetry_3
_geom_angle_publ_flag
C7 O1 C8 114.43 . . . yes
C8 O2 C9 112.14 . . . yes
C2 C1 C6 118.41 . . . no
C2 C1 C9 118.29 . . 2_666 no
C6 C1 C9 123.26 . . 2_666 no
C1 C2 C3 121.14 . . . no
C2 C3 C4 120.39 . . . no
C3 C4 C5 118.56 . . . no
C3 C4 C7 120.60 . . . no
C5 C4 C7 120.84 . . . no
C4 C5 C6 121.07 . . . no
C1 C6 C5 120.37 . . . no
O1 C7 C4 114.20 . . . yes
O1 C8 O2 113.98 . . . yes
O2 C9 C1 110.51 . . 2_666 yes
C1 C2 H1 119.00 . . . no
C3 C2 H1 119.00 . . . no
C2 C3 H2 120.00 . . . no
C4 C3 H2 120.00 . . . no
C4 C5 H3 119.00 . . . no
C6 C5 H3 119.00 . . . no
C1 C6 H4 120.00 . . . no
C5 C6 H4 120.00 . . . no
O1 C7 H5 109.00 . . . no
O1 C7 H6 109.00 . . . no
C4 C7 H5 109.00 . . . no
C4 C7 H6 109.00 . . . no
H5 C7 H6 108.00 . . . no
O1 C8 H7 109.00 . . . no
O1 C8 H8 109.00 . . . no
O2 C8 H7 109.00 . . . no
O2 C8 H8 109.00 . . . no
H7 C8 H8 108.00 . . . no
O2 C9 H9 110.00 . . . no
O2 C9 H10 110.00 . . . no
H9 C9 H10 108.00 . . . no
C1 C9 H9 110.00 2_666 . . no
C1 C9 H10 110.00 2_666 . . no

loop_
_geom_bond_atom_site_label_1
_geom_bond_atom_site_label_2
_geom_bond_distance
_geom_bond_site_symmetry_1
_geom_bond_site_symmetry_2
_geom_bond_publ_flag
O1 C7 1.4266 . . yes
O1 C8 1.4028 . . yes
O2 C8 1.4023 . . yes
O2 C9 1.4258 . . yes
C1 C2 1.3866 . . no
C1 C6 1.3903 . . no
C1 C9 1.5052 . 2_666 no
C2 C3 1.3865 . . no
C3 C4 1.3862 . . no
C4 C5 1.3873 . . no
C4 C7 1.5139 . . no
C5 C6 1.3858 . . no
C2 H1 0.9600 . . no
C3 H2 0.9600 . . no
C5 H3 0.9600 . . no
C6 H4 0.9600 . . no
C7 H5 0.9600 . . no
C7 H6 0.9600 . . no
C8 H7 0.9600 . . no
C8 H8 0.9600 . . no
C9 H9 0.9600 . . no
C9 H10 0.9600 . . no
